data_7248022
loop_
_publ_author_name
'Kim, Gyeongmin'
'Han, Jihun'
'Kim, Dongwon'
'Jung, Ok-Sang'

_publ_section_title
;
 Construction and catalytic effects of solvent- and metal(ii)-dependent
 products: the process of transformation of 0D structures into 3D
 structures
;
_journal_issue 7
_journal_name_full CrystEngComm
_journal_page_first 918
_journal_page_last 925
_journal_paper_doi 10.1039/D3CE01298K
_journal_volume 26
_journal_year 2024
_chemical_formula_sum 'C33 H34 N6 O11 Zn'
_chemical_formula_weight 756.03
_space_group_crystal_system monoclinic
_space_group_IT_number 9
_space_group_name_Hall 'C -2yc'
_space_group_name_H-M_alt 'C 1 c 1'
_atom_sites_solution_hydrogens mixed
_atom_sites_solution_primary dual
_audit_creation_method SHELXL-2018/3
_audit_update_record
;
2023-12-19 deposited with the CCDC.	2024-01-15 downloaded from the CCDC.
;
_cell_angle_alpha 90
_cell_angle_beta 112.70(3)
_cell_angle_gamma 90
_cell_formula_units_Z 4
_cell_length_a 17.513(4)
_cell_length_b 14.247(3)
_cell_length_c 14.249(3)
_cell_measurement_reflns_used 52899
_cell_measurement_temperature 223(2)
_cell_measurement_theta_max 33.548
_cell_measurement_theta_min 0.361
_cell_volume 3279.8(14)
_computing_cell_refinement 'Bruker APEX software'
_computing_data_collection 'Bruker APEX software'
_computing_data_reduction 'Bruker APEX software'
_computing_molecular_graphics ORTEP
_computing_publication_material CIFTAB
_computing_structure_refinement SHELXL
_computing_structure_solution 'SHELXT 2018/2 (Sheldrick, 2018)'
_diffrn_ambient_temperature 223(2)
_diffrn_measured_fraction_theta_full 0.958
_diffrn_measured_fraction_theta_max 0.949
_diffrn_measurement_device_type 'CCD detector'
_diffrn_measurement_method 'phi and omega scans'
_diffrn_radiation_type synchrotron
_diffrn_radiation_wavelength 0.630
_diffrn_reflns_av_R_equivalents 0.0223
_diffrn_reflns_av_unetI/netI 0.0402
_diffrn_reflns_Laue_measured_fraction_full 0.958
_diffrn_reflns_Laue_measured_fraction_max 0.949
_diffrn_reflns_limit_h_max 23
_diffrn_reflns_limit_h_min -23
_diffrn_reflns_limit_k_max 19
_diffrn_reflns_limit_k_min -19
_diffrn_reflns_limit_l_max 17
_diffrn_reflns_limit_l_min -17
_diffrn_reflns_number 15401
_diffrn_reflns_point_group_measured_fraction_full 0.956
_diffrn_reflns_point_group_measured_fraction_max 0.946
_diffrn_reflns_theta_full 22.210
_diffrn_reflns_theta_max 24.999
_diffrn_reflns_theta_min 1.689
_diffrn_source 'fine-focus sealed tube'
_exptl_absorpt_coefficient_mu 0.595
_exptl_absorpt_correction_T_max 1.000
_exptl_absorpt_correction_T_min 0.789
_exptl_absorpt_correction_type multi-scan
_exptl_absorpt_process_details SADABS
_exptl_crystal_colour colorless
_exptl_crystal_density_diffrn 1.531
_exptl_crystal_description rod
_exptl_crystal_F_000 1568
_exptl_crystal_size_max 0.350
_exptl_crystal_size_mid 0.060
_exptl_crystal_size_min 0.040
_refine_diff_density_max 0.494
_refine_diff_density_min -0.447
_refine_diff_density_rms 0.050
_refine_ls_abs_structure_details
;
 Flack x determined using 3281 quotients [(I+)-(I-)]/[(I+)+(I-)]
 (Parsons, Flack and Wagner, Acta Cryst. B69 (2013) 249-259).
;
_refine_ls_abs_structure_Flack -0.004(5)
_refine_ls_extinction_method none
_refine_ls_goodness_of_fit_ref 1.077
_refine_ls_hydrogen_treatment mixed
_refine_ls_matrix_type full
_refine_ls_number_parameters 472
_refine_ls_number_reflns 7852
_refine_ls_number_restraints 2
_refine_ls_restrained_S_all 1.077
_refine_ls_R_factor_all 0.0370
_refine_ls_R_factor_gt 0.0332
_refine_ls_shift/su_max 0.000
_refine_ls_shift/su_mean 0.000
_refine_ls_structure_factor_coef Fsqd
_refine_ls_weighting_details 'w=1/[\s^2^(Fo^2^)+(0.0490P)^2^] where P=(Fo^2^+2Fc^2^)/3'
_refine_ls_weighting_scheme calc
_refine_ls_wR_factor_gt 0.0841
_refine_ls_wR_factor_ref 0.0853
_reflns_Friedel_coverage 0.993
_reflns_Friedel_fraction_full 0.954
_reflns_Friedel_fraction_max 0.944
_reflns_number_gt 7182
_reflns_number_total 7852
_reflns_threshold_expression 'I > 2\s(I)'
_cod_data_source_file d3ce01298k2.cif
_cod_data_source_block Zn_3D
_cod_depositor_comments
;
The following automatic conversions were performed:

data item '_exptl_absorpt_correction_type' value 'MULTI-SCAN' was
changed to 'multi-scan' in accordance with the
/home/data/users/saulius/crontab/automatic-downloads/rss-feeds/RSC/lib/dictionaries/cif_core.dic
dictionary named 'cif_core.dic' version 2.4.2 last updated on
2011-04-26.

Automatic conversion script
Id: cif_fix_values 8170 2020-07-09 18:12:32Z antanas 

 Adding full bibliography for 7248022--7248026.cif.
;
_cod_original_cell_volume 3279.9(13)
_cod_original_sg_symbol_H-M 'C c'
_cod_database_code 7248022
_shelx_shelxl_version_number 2018/3
_shelx_space_group_comment
;
The symmetry employed for this shelxl refinement is uniquely defined
by the following loop, which should always be used as a source of
symmetry information in preference to the above space-group names.
They are only intended as comments.
;
_shelx_estimated_absorpt_t_min 0.819
_shelx_estimated_absorpt_t_max 0.977

loop_
_space_group_symop_operation_xyz
'x, y, z'
'x, -y, z+1/2'
'x+1/2, y+1/2, z'
'x+1/2, -y+1/2, z+1/2'

loop_
_atom_site_label
_atom_site_type_symbol
_atom_site_fract_x
_atom_site_fract_y
_atom_site_fract_z
_atom_site_U_iso_or_equiv
_atom_site_adp_type
_atom_site_occupancy
_atom_site_site_symmetry_order
_atom_site_calc_flag
_atom_site_refinement_flags_posn
_atom_site_refinement_flags_adp
_atom_site_refinement_flags_occupancy
_atom_site_disorder_assembly
_atom_site_disorder_group
Zn1 Zn 0.34837(2) 0.21526(2) 0.15596(2) 0.02591(10) Uani 1 1 d . . . . .
C2 C 0.3961(2) 0.1816(3) 0.8137(3) 0.0327(7) Uani 1 1 d . . . . .
H2A H 0.382281 0.177427 0.874043 0.039 Uiso 1 1 calc R U . . .
H2B H 0.386297 0.119845 0.780986 0.039 Uiso 1 1 calc R U . . .
N1 N 0.48366(18) 0.2055(2) 0.8456(2) 0.0275(6) Uani 1 1 d . . . . .
C3 C 0.3396(2) 0.2527(3) 0.7408(3) 0.0355(8) Uani 1 1 d . . . . .
H3A H 0.282914 0.245069 0.737252 0.043 Uiso 1 1 calc R U . . .
H3B H 0.358127 0.316473 0.764449 0.043 Uiso 1 1 calc R U . . .
O4 O 0.34176(19) 0.23801(17) 0.6430(2) 0.0316(5) Uani 1 1 d . . . . .
C5 C 0.3045(2) 0.3012(2) 0.5674(3) 0.0269(7) Uani 1 1 d . . . . .
C6 C 0.2605(2) 0.3788(3) 0.5740(3) 0.0327(8) Uani 1 1 d . . . . .
H6 H 0.252954 0.391428 0.634547 0.039 Uiso 1 1 calc R U . . .
C7 C 0.2267(2) 0.4394(3) 0.4900(3) 0.0356(8) Uani 1 1 d . . . . .
H7 H 0.198308 0.493557 0.496158 0.043 Uiso 1 1 calc R U . . .
C8 C 0.2343(2) 0.4215(2) 0.3998(3) 0.0318(7) Uani 1 1 d . . . . .
H8 H 0.210712 0.462556 0.344434 0.038 Uiso 1 1 calc R U . . .
C9 C 0.27760(19) 0.3409(2) 0.3902(2) 0.0254(6) Uani 1 1 d . . . . .
C10 C 0.31459(19) 0.2797(2) 0.4756(3) 0.0255(6) Uani 1 1 d . . . . .
C11 C 0.3587(2) 0.2011(2) 0.4622(3) 0.0283(7) Uani 1 1 d . . . . .
H11 H 0.384287 0.159742 0.516749 0.034 Uiso 1 1 calc R U . . .
C12 C 0.3642(2) 0.1852(3) 0.3715(3) 0.0274(7) Uani 1 1 d . . . . .
H12 H 0.394166 0.132665 0.364917 0.033 Uiso 1 1 calc R U . . .
N13 N 0.32777(18) 0.2426(2) 0.2884(2) 0.0276(6) Uani 1 1 d . . . . .
C14 C 0.2862(2) 0.3170(3) 0.2991(3) 0.0290(7) Uani 1 1 d . . . . .
H14 H 0.260996 0.356031 0.242294 0.035 Uiso 1 1 calc R U . . .
C15 C 0.5198(2) 0.1837(3) 0.7716(3) 0.0294(7) Uani 1 1 d . . . . .
H15A H 0.476403 0.184134 0.702891 0.035 Uiso 1 1 calc R U . . .
H15B H 0.544389 0.120904 0.784821 0.035 Uiso 1 1 calc R U . . .
C16 C 0.5855(2) 0.2554(3) 0.7782(3) 0.0329(8) Uani 1 1 d . . . . .
H16A H 0.625079 0.262130 0.848669 0.040 Uiso 1 1 calc R U . . .
H16B H 0.615666 0.236209 0.736015 0.040 Uiso 1 1 calc R U . . .
O17 O 0.54265(15) 0.34190(18) 0.7420(2) 0.0351(6) Uani 1 1 d . . . . .
C18 C 0.5845(2) 0.4235(3) 0.7663(3) 0.0285(7) Uani 1 1 d . . . . .
C19 C 0.6689(2) 0.4340(3) 0.8104(3) 0.0339(8) Uani 1 1 d . . . . .
H19 H 0.703496 0.380963 0.827488 0.041 Uiso 1 1 calc R U . . .
C20 C 0.7036(2) 0.5251(3) 0.8299(3) 0.0358(8) Uani 1 1 d . . . . .
H20 H 0.761443 0.531327 0.859370 0.043 Uiso 1 1 calc R U . . .
C21 C 0.6564(2) 0.6038(3) 0.8076(3) 0.0329(7) Uani 1 1 d . . . . .
H21 H 0.680977 0.663555 0.822172 0.039 Uiso 1 1 calc R U . . .
C22 C 0.5690(2) 0.5941(3) 0.7619(3) 0.0277(7) Uani 1 1 d . . . . .
C23 C 0.5330(2) 0.5044(2) 0.7418(3) 0.0261(6) Uani 1 1 d . . . . .
C24 C 0.4464(2) 0.4977(2) 0.6970(3) 0.0312(7) Uani 1 1 d . . . . .
H24 H 0.420639 0.438573 0.682608 0.037 Uiso 1 1 calc R U . . .
C25 C 0.4000(2) 0.5772(3) 0.6745(3) 0.0314(7) Uani 1 1 d . . . . .
H25 H 0.342101 0.571084 0.644572 0.038 Uiso 1 1 calc R U . . .
N26 N 0.43272(18) 0.6654(2) 0.6931(2) 0.0271(6) Uani 1 1 d . . . . .
C27 C 0.5150(2) 0.6718(2) 0.7363(3) 0.0273(7) Uani 1 1 d . . . . .
H27 H 0.538576 0.732094 0.750715 0.033 Uiso 1 1 calc R U . . .
C28 C 0.5331(2) 0.1653(2) 0.9455(3) 0.0324(7) Uani 1 1 d . . . . .
H28A H 0.587930 0.148787 0.947298 0.039 Uiso 1 1 calc R U . . .
H28B H 0.506495 0.107363 0.954533 0.039 Uiso 1 1 calc R U . . .
C29 C 0.5432(2) 0.2311(2) 1.0329(3) 0.0308(7) Uani 1 1 d . . . . .
H29A H 0.488993 0.255384 1.026333 0.037 Uiso 1 1 calc R U . . .
H29B H 0.567224 0.197145 1.097502 0.037 Uiso 1 1 calc R U . . .
O30 O 0.59665(16) 0.30814(19) 1.0320(2) 0.0359(6) Uani 1 1 d . . . . .
C31 C 0.5679(2) 0.3975(3) 1.0152(3) 0.0286(7) Uani 1 1 d . . . . .
C32 C 0.4862(2) 0.4244(3) 0.9736(3) 0.0323(7) Uani 1 1 d . . . . .
H32 H 0.444332 0.378649 0.951595 0.039 Uiso 1 1 calc R U . . .
C33 C 0.4652(2) 0.5202(3) 0.9640(3) 0.0378(9) Uani 1 1 d . . . . .
H33 H 0.409021 0.537230 0.936705 0.045 Uiso 1 1 calc R U . . .
C34 C 0.5234(2) 0.5888(3) 0.9928(3) 0.0354(8) Uani 1 1 d . . . . .
H34 H 0.507743 0.652362 0.985804 0.042 Uiso 1 1 calc R U . . .
C35 C 0.6080(2) 0.5632(2) 1.0336(3) 0.0278(7) Uani 1 1 d . . . . .
C36 C 0.6306(2) 0.4676(2) 1.0434(2) 0.0245(6) Uani 1 1 d . . . . .
C37 C 0.7156(2) 0.4464(3) 1.0813(3) 0.0308(7) Uani 1 1 d . . . . .
H37 H 0.732858 0.383408 1.087808 0.037 Uiso 1 1 calc R U . . .
C38 C 0.7727(2) 0.5159(3) 1.1086(3) 0.0321(7) Uani 1 1 d . . . . .
H38 H 0.828996 0.499369 1.132188 0.039 Uiso 1 1 calc R U . . .
N39 N 0.75233(19) 0.6092(2) 1.1034(2) 0.0266(6) Uani 1 1 d . . . . .
C40 C 0.6725(2) 0.6301(2) 1.0665(3) 0.0293(7) Uani 1 1 d . . . . .
H40 H 0.657668 0.693824 1.061905 0.035 Uiso 1 1 calc R U . . .
N1A N 0.26942(19) 0.2960(2) -0.0235(2) 0.0317(6) Uani 1 1 d . . . . .
O2A O 0.32991(18) 0.2400(2) -0.0042(2) 0.0392(6) Uani 1 1 d . . . . .
O3A O 0.24637(16) 0.31497(19) 0.0473(2) 0.0326(5) Uani 1 1 d . . . . .
O4A O 0.2337(2) 0.3301(2) -0.1091(2) 0.0508(8) Uani 1 1 d . . . . .
N1B N 0.5559(3) -0.0222(3) 0.1168(3) 0.0504(10) Uani 1 1 d . . . . .
O2B O 0.6016(3) 0.0307(3) 0.1825(3) 0.0764(12) Uani 1 1 d . . . . .
O3B O 0.4794(2) -0.0081(2) 0.0827(3) 0.0509(8) Uani 1 1 d . . . . .
O4B O 0.5850(4) -0.0888(4) 0.0857(4) 0.107(2) Uani 1 1 d . . . . .
O1C O 0.44217(18) 0.1203(2) 0.2002(3) 0.0372(7) Uani 1 1 d . . . . .
H1C H 0.479(4) 0.118(4) 0.258(4) 0.056 Uiso 1 1 d . U . . .
H2C H 0.459(4) 0.079(4) 0.170(4) 0.056 Uiso 1 1 d . U . . .
O1D O 0.5620(2) 0.1270(3) 0.3850(3) 0.0686(11) Uani 1 1 d . . . . .
H1D H 0.568(5) 0.124(6) 0.452(6) 0.103 Uiso 1 1 d . U . . .
H2D H 0.608(5) 0.130(6) 0.387(6) 0.103 Uiso 1 1 d . U . . .

loop_
_atom_site_aniso_label
_atom_site_aniso_U_11
_atom_site_aniso_U_22
_atom_site_aniso_U_33
_atom_site_aniso_U_23
_atom_site_aniso_U_13
_atom_site_aniso_U_12
Zn1 0.01951(17) 0.02152(17) 0.03387(17) -0.00136(18) 0.00719(12) -0.00274(18)
C2 0.0311(19) 0.035(2) 0.0308(16) -0.0004(14) 0.0103(14) -0.0068(15)
N1 0.0241(14) 0.0227(14) 0.0323(14) 0.0000(11) 0.0071(11) 0.0014(11)
C3 0.0256(17) 0.047(2) 0.0342(19) -0.0049(15) 0.0118(14) -0.0008(16)
O4 0.0259(13) 0.0319(13) 0.0336(15) -0.0033(11) 0.0078(11) 0.0008(13)
C5 0.0157(15) 0.0258(17) 0.0344(17) -0.0046(12) 0.0044(12) -0.0059(12)
C6 0.0189(16) 0.033(2) 0.0423(19) -0.0117(14) 0.0075(13) -0.0029(14)
C7 0.0231(17) 0.0254(18) 0.052(2) -0.0077(15) 0.0072(15) 0.0007(14)
C8 0.0188(16) 0.0238(17) 0.0458(19) 0.0006(14) 0.0050(14) -0.0020(13)
C9 0.0126(13) 0.0221(16) 0.0360(16) -0.0019(12) 0.0033(12) -0.0057(12)
C10 0.0118(13) 0.0200(15) 0.0394(17) -0.0036(12) 0.0042(12) -0.0057(11)
C11 0.0166(15) 0.0228(18) 0.0417(18) 0.0001(13) 0.0070(13) -0.0009(12)
C12 0.0209(15) 0.0236(16) 0.0329(16) 0.0044(13) 0.0052(12) 0.0013(13)
N13 0.0214(14) 0.0250(15) 0.0364(16) -0.0056(12) 0.0113(12) -0.0073(12)
C14 0.0173(15) 0.0248(17) 0.0390(18) 0.0035(13) 0.0043(13) -0.0064(13)
C15 0.0267(17) 0.0209(16) 0.0385(17) -0.0016(13) 0.0104(14) 0.0060(13)
C16 0.0226(17) 0.0257(19) 0.050(2) 0.0053(15) 0.0135(15) 0.0098(14)
O17 0.0183(12) 0.0242(13) 0.0556(15) 0.0069(11) 0.0062(11) 0.0050(10)
C18 0.0187(16) 0.0287(18) 0.0374(17) 0.0053(13) 0.0099(13) 0.0029(13)
C19 0.0203(16) 0.036(2) 0.0430(19) 0.0060(15) 0.0100(14) 0.0067(15)
C20 0.0140(15) 0.049(2) 0.0412(19) 0.0020(16) 0.0071(13) -0.0029(15)
C21 0.0218(17) 0.036(2) 0.0381(18) -0.0018(14) 0.0079(13) -0.0072(14)
C22 0.0222(16) 0.0277(18) 0.0331(16) 0.0016(13) 0.0107(13) 0.0004(13)
C23 0.0192(16) 0.0282(18) 0.0291(15) 0.0018(12) 0.0073(12) 0.0007(13)
C24 0.0220(17) 0.0210(18) 0.047(2) 0.0013(13) 0.0094(14) 0.0002(13)
C25 0.0179(16) 0.0253(18) 0.047(2) 0.0003(14) 0.0084(14) 0.0018(13)
N26 0.0226(14) 0.0225(15) 0.0358(15) 0.0020(11) 0.0108(11) 0.0048(11)
C27 0.0228(17) 0.0212(17) 0.0356(17) -0.0013(13) 0.0087(13) -0.0027(13)
C28 0.0354(19) 0.0189(17) 0.0333(16) -0.0009(12) 0.0027(14) 0.0008(14)
C29 0.0304(18) 0.0252(19) 0.0340(16) -0.0021(13) 0.0093(14) -0.0055(14)
O30 0.0219(13) 0.0198(13) 0.0597(16) -0.0070(11) 0.0089(11) -0.0029(10)
C31 0.0224(16) 0.0253(17) 0.0345(16) -0.0034(13) 0.0069(13) 0.0001(13)
C32 0.0196(16) 0.033(2) 0.0400(18) -0.0033(15) 0.0071(14) -0.0044(14)
C33 0.0148(16) 0.037(2) 0.055(2) 0.0076(16) 0.0067(15) 0.0082(14)
C34 0.0267(18) 0.0258(18) 0.052(2) 0.0069(15) 0.0131(15) 0.0082(15)
C35 0.0218(16) 0.0239(17) 0.0369(16) 0.0024(12) 0.0106(13) 0.0016(13)
C36 0.0188(15) 0.0235(16) 0.0287(15) -0.0007(12) 0.0063(12) 0.0016(13)
C37 0.0244(17) 0.0184(16) 0.0444(19) 0.0015(13) 0.0075(14) 0.0036(13)
C38 0.0192(16) 0.0248(18) 0.0456(19) 0.0007(14) 0.0050(14) 0.0028(13)
N39 0.0227(15) 0.0203(16) 0.0334(15) -0.0005(12) 0.0070(12) -0.0006(12)
C40 0.0270(18) 0.0188(17) 0.0412(18) 0.0020(13) 0.0120(14) 0.0026(13)
N1A 0.0256(15) 0.0266(16) 0.0358(15) 0.0002(11) 0.0038(12) -0.0056(12)
O2A 0.0328(15) 0.0410(17) 0.0436(15) -0.0004(12) 0.0143(13) 0.0000(13)
O3A 0.0280(13) 0.0299(13) 0.0387(14) -0.0022(10) 0.0117(11) -0.0070(10)
O4A 0.059(2) 0.0467(19) 0.0368(14) 0.0090(13) 0.0077(13) 0.0019(16)
N1B 0.062(3) 0.043(2) 0.055(2) 0.0243(18) 0.032(2) 0.021(2)
O2B 0.055(2) 0.073(3) 0.081(3) 0.025(2) 0.005(2) 0.001(2)
O3B 0.051(2) 0.0385(17) 0.0598(19) 0.0025(13) 0.0173(16) 0.0012(15)
O4B 0.155(5) 0.103(4) 0.089(3) 0.031(3) 0.078(3) 0.084(4)
O1C 0.0204(14) 0.0286(16) 0.0536(18) -0.0021(13) 0.0044(12) 0.0084(11)
O1D 0.0315(17) 0.104(3) 0.056(2) 0.022(2) 0.0016(15) -0.0011(19)

loop_
_atom_type_symbol
_atom_type_description
_atom_type_scat_dispersion_real
_atom_type_scat_dispersion_imag
_atom_type_scat_source
C C 0.0024 0.0013 'International Tables Vol C Tables 4.2.6.8 and 6.1.1.4'
H H 0.0000 0.0000 'International Tables Vol C Tables 4.2.6.8 and 6.1.1.4'
N N 0.0048 0.0026 'International Tables Vol C Tables 4.2.6.8 and 6.1.1.4'
O O 0.0085 0.0048 'International Tables Vol C Tables 4.2.6.8 and 6.1.1.4'
Zn Zn 0.3273 1.1646 'International Tables Vol C Tables 4.2.6.8 and 6.1.1.4'

loop_
_geom_angle_atom_site_label_1
_geom_angle_atom_site_label_2
_geom_angle_atom_site_label_3
_geom_angle
_geom_angle_site_symmetry_1
_geom_angle_site_symmetry_3
_geom_angle_publ_flag
O1C Zn1 N13 104.17(14) . . ?
O1C Zn1 N39 94.01(10) . 3_444 ?
N13 Zn1 N39 93.47(12) . 3_444 ?
O1C Zn1 N26 93.03(12) . 2_564 ?
N13 Zn1 N26 88.44(11) . 2_564 ?
N39 Zn1 N26 172.02(12) 3_444 2_564 ?
O1C Zn1 O2A 101.85(13) . . ?
N13 Zn1 O2A 153.73(11) . . ?
N39 Zn1 O2A 88.25(12) 3_444 . ?
N26 Zn1 O2A 86.64(11) 2_564 . ?
O1C Zn1 O3A 158.33(12) . . ?
N13 Zn1 O3A 97.50(11) . . ?
N39 Zn1 O3A 84.37(11) 3_444 . ?
N26 Zn1 O3A 87.71(10) 2_564 . ?
O2A Zn1 O3A 56.55(10) . . ?
N1 C2 C3 112.8(3) . . ?
N1 C2 H2A 109.0 . . ?
C3 C2 H2A 109.0 . . ?
N1 C2 H2B 109.0 . . ?
C3 C2 H2B 109.0 . . ?
H2A C2 H2B 107.8 . . ?
C15 N1 C2 115.0(3) . . ?
C15 N1 C28 111.2(3) . . ?
C2 N1 C28 111.4(3) . . ?
O4 C3 C2 108.5(3) . . ?
O4 C3 H3A 110.0 . . ?
C2 C3 H3A 110.0 . . ?
O4 C3 H3B 110.0 . . ?
C2 C3 H3B 110.0 . . ?
H3A C3 H3B 108.4 . . ?
C5 O4 C3 119.5(3) . . ?
O4 C5 C6 126.0(3) . . ?
O4 C5 C10 113.3(3) . . ?
C6 C5 C10 120.7(3) . . ?
C5 C6 C7 120.0(3) . . ?
C5 C6 H6 120.0 . . ?
C7 C6 H6 120.0 . . ?
C8 C7 C6 121.5(3) . . ?
C8 C7 H7 119.2 . . ?
C6 C7 H7 119.2 . . ?
C7 C8 C9 119.6(3) . . ?
C7 C8 H8 120.2 . . ?
C9 C8 H8 120.2 . . ?
C14 C9 C8 122.7(3) . . ?
C14 C9 C10 117.6(3) . . ?
C8 C9 C10 119.8(3) . . ?
C11 C10 C5 124.3(3) . . ?
C11 C10 C9 117.3(3) . . ?
C5 C10 C9 118.4(3) . . ?
C12 C11 C10 120.4(3) . . ?
C12 C11 H11 119.8 . . ?
C10 C11 H11 119.8 . . ?
C11 C12 N13 122.9(3) . . ?
C11 C12 H12 118.6 . . ?
N13 C12 H12 118.6 . . ?
C14 N13 C12 117.9(3) . . ?
C14 N13 Zn1 123.1(3) . . ?
C12 N13 Zn1 118.8(2) . . ?
N13 C14 C9 123.9(3) . . ?
N13 C14 H14 118.0 . . ?
C9 C14 H14 118.0 . . ?
N1 C15 C16 110.1(3) . . ?
N1 C15 H15A 109.6 . . ?
C16 C15 H15A 109.6 . . ?
N1 C15 H15B 109.6 . . ?
C16 C15 H15B 109.6 . . ?
H15A C15 H15B 108.2 . . ?
O17 C16 C15 106.1(3) . . ?
O17 C16 H16A 110.5 . . ?
C15 C16 H16A 110.5 . . ?
O17 C16 H16B 110.5 . . ?
C15 C16 H16B 110.5 . . ?
H16A C16 H16B 108.7 . . ?
C18 O17 C16 119.5(3) . . ?
O17 C18 C19 126.6(3) . . ?
O17 C18 C23 113.9(3) . . ?
C19 C18 C23 119.5(3) . . ?
C18 C19 C20 119.7(3) . . ?
C18 C19 H19 120.2 . . ?
C20 C19 H19 120.2 . . ?
C21 C20 C19 122.5(3) . . ?
C21 C20 H20 118.8 . . ?
C19 C20 H20 118.8 . . ?
C20 C21 C22 118.5(3) . . ?
C20 C21 H21 120.7 . . ?
C22 C21 H21 120.7 . . ?
C23 C22 C27 117.3(3) . . ?
C23 C22 C21 120.1(3) . . ?
C27 C22 C21 122.5(3) . . ?
C24 C23 C22 118.4(3) . . ?
C24 C23 C18 121.9(3) . . ?
C22 C23 C18 119.7(3) . . ?
C25 C24 C23 119.6(3) . . ?
C25 C24 H24 120.2 . . ?
C23 C24 H24 120.2 . . ?
C24 C25 N26 123.7(3) . . ?
C24 C25 H25 118.2 . . ?
N26 C25 H25 118.2 . . ?
C27 N26 C25 116.8(3) . . ?
C27 N26 Zn1 124.7(2) . 2_565 ?
C25 N26 Zn1 118.5(2) . 2_565 ?
N26 C27 C22 124.2(3) . . ?
N26 C27 H27 117.9 . . ?
C22 C27 H27 117.9 . . ?
N1 C28 C29 113.2(3) . . ?
N1 C28 H28A 108.9 . . ?
C29 C28 H28A 108.9 . . ?
N1 C28 H28B 108.9 . . ?
C29 C28 H28B 108.9 . . ?
H28A C28 H28B 107.7 . . ?
O30 C29 C28 109.5(3) . . ?
O30 C29 H29A 109.8 . . ?
C28 C29 H29A 109.8 . . ?
O30 C29 H29B 109.8 . . ?
C28 C29 H29B 109.8 . . ?
H29A C29 H29B 108.2 . . ?
C31 O30 C29 121.1(3) . . ?
O30 C31 C32 126.2(3) . . ?
O30 C31 C36 114.6(3) . . ?
C32 C31 C36 119.2(3) . . ?
C31 C32 C33 120.1(3) . . ?
C31 C32 H32 120.0 . . ?
C33 C32 H32 120.0 . . ?
C34 C33 C32 122.2(3) . . ?
C34 C33 H33 118.9 . . ?
C32 C33 H33 118.9 . . ?
C33 C34 C35 118.9(3) . . ?
C33 C34 H34 120.5 . . ?
C35 C34 H34 120.5 . . ?
C36 C35 C40 117.4(3) . . ?
C36 C35 C34 120.0(3) . . ?
C40 C35 C34 122.6(3) . . ?
C37 C36 C35 117.4(3) . . ?
C37 C36 C31 123.0(3) . . ?
C35 C36 C31 119.6(3) . . ?
C38 C37 C36 120.6(3) . . ?
C38 C37 H37 119.7 . . ?
C36 C37 H37 119.7 . . ?
C37 C38 N39 123.0(3) . . ?
C37 C38 H38 118.5 . . ?
N39 C38 H38 118.5 . . ?
C40 N39 C38 116.9(3) . . ?
C40 N39 Zn1 122.8(3) . 3_556 ?
C38 N39 Zn1 120.4(2) . 3_556 ?
N39 C40 C35 124.6(3) . . ?
N39 C40 H40 117.7 . . ?
C35 C40 H40 117.7 . . ?
O4A N1A O3A 120.9(3) . . ?
O4A N1A O2A 121.6(3) . . ?
O3A N1A O2A 117.5(3) . . ?
N1A O2A Zn1 95.9(2) . . ?
N1A O3A Zn1 90.1(2) . . ?
O2B N1B O4B 120.4(5) . . ?
O2B N1B O3B 118.9(4) . . ?
O4B N1B O3B 120.7(5) . . ?
Zn1 O1C H1C 124(4) . . ?
Zn1 O1C H2C 135(4) . . ?
H1C O1C H2C 101(5) . . ?
H1D O1D H2D 105(7) . . ?

loop_
_geom_bond_atom_site_label_1
_geom_bond_atom_site_label_2
_geom_bond_distance
_geom_bond_site_symmetry_2
_geom_bond_publ_flag
Zn1 O1C 2.031(3) . ?
Zn1 N13 2.091(3) . ?
Zn1 N39 2.168(3) 3_444 ?
Zn1 N26 2.179(3) 2_564 ?
Zn1 O2A 2.206(3) . ?
Zn1 O3A 2.339(3) . ?
C2 N1 1.462(5) . ?
C2 C3 1.513(6) . ?
C2 H2A 0.9800 . ?
C2 H2B 0.9800 . ?
N1 C15 1.457(4) . ?
N1 C28 1.467(4) . ?
C3 O4 1.424(5) . ?
C3 H3A 0.9800 . ?
C3 H3B 0.9800 . ?
O4 C5 1.362(4) . ?
C5 C6 1.371(5) . ?
C5 C10 1.419(5) . ?
C6 C7 1.408(6) . ?
C6 H6 0.9400 . ?
C7 C8 1.366(6) . ?
C7 H7 0.9400 . ?
C8 C9 1.412(5) . ?
C8 H8 0.9400 . ?
C9 C14 1.405(5) . ?
C9 C10 1.432(5) . ?
C10 C11 1.414(5) . ?
C11 C12 1.352(5) . ?
C11 H11 0.9400 . ?
C12 N13 1.376(5) . ?
C12 H12 0.9400 . ?
N13 C14 1.327(5) . ?
C14 H14 0.9400 . ?
C15 C16 1.514(5) . ?
C15 H15A 0.9800 . ?
C15 H15B 0.9800 . ?
C16 O17 1.432(4) . ?
C16 H16A 0.9800 . ?
C16 H16B 0.9800 . ?
O17 C18 1.346(5) . ?
C18 C19 1.373(5) . ?
C18 C23 1.422(5) . ?
C19 C20 1.414(6) . ?
C19 H19 0.9400 . ?
C20 C21 1.356(6) . ?
C20 H20 0.9400 . ?
C21 C22 1.420(5) . ?
C21 H21 0.9400 . ?
C22 C23 1.405(5) . ?
C22 C27 1.410(5) . ?
C23 C24 1.404(5) . ?
C24 C25 1.358(5) . ?
C24 H24 0.9400 . ?
C25 N26 1.365(5) . ?
C25 H25 0.9400 . ?
N26 C27 1.335(4) . ?
C27 H27 0.9400 . ?
C28 C29 1.514(5) . ?
C28 H28A 0.9800 . ?
C28 H28B 0.9800 . ?
C29 O30 1.446(4) . ?
C29 H29A 0.9800 . ?
C29 H29B 0.9800 . ?
O30 C31 1.356(4) . ?
C31 C32 1.375(5) . ?
C31 C36 1.422(5) . ?
C32 C33 1.406(6) . ?
C32 H32 0.9400 . ?
C33 C34 1.356(6) . ?
C33 H33 0.9400 . ?
C34 C35 1.415(5) . ?
C34 H34 0.9400 . ?
C35 C36 1.410(5) . ?
C35 C40 1.412(5) . ?
C36 C37 1.406(5) . ?
C37 C38 1.353(5) . ?
C37 H37 0.9400 . ?
C38 N39 1.372(5) . ?
C38 H38 0.9400 . ?
N39 C40 1.324(5) . ?
C40 H40 0.9400 . ?
N1A O4A 1.235(4) . ?
N1A O3A 1.253(4) . ?
N1A O2A 1.269(5) . ?
N1B O2B 1.228(7) . ?
N1B O4B 1.238(6) . ?
N1B O3B 1.252(5) . ?
O1C H1C 0.83(6) . ?
O1C H2C 0.85(6) . ?
O1D H1D 0.91(8) . ?
O1D H2D 0.80(8) . ?

loop_
_geom_hbond_atom_site_label_D
_geom_hbond_atom_site_label_H
_geom_hbond_atom_site_label_A
_geom_hbond_distance_DH
_geom_hbond_distance_HA
_geom_hbond_distance_DA
_geom_hbond_angle_DHA
_geom_hbond_site_symmetry_A
_geom_hbond_publ_flag
O1C H1C O1D 0.83(6) 1.84(6) 2.662(5) 174(6) . yes
O1C H2C O2B 0.85(6) 2.53(6) 3.167(6) 133(5) . yes
O1C H2C O3B 0.85(6) 1.89(6) 2.723(5) 169(5) . yes
O1D H1D O4B 0.91(8) 1.88(8) 2.783(6) 168(8) 2 yes
O1D H2D O4A 0.80(8) 2.25(9) 3.036(5) 168(9) 4 yes
